data_4108175
loop_
_publ_author_name
'Yao-Ting Wu'
'Davide Bandera'
'Roman Maag'
'Anthony Linden'
'Kim K. Baldridge'
'Jay S. Siegel'

_publ_section_title
;
 Multiethynyl Corannulenes: Synthesis, Structure, and Properties
;
_journal_name_full 'Journal of the American Chemical Society'
_journal_page_first 10729
_journal_page_last 10739
_journal_paper_doi 10.1021/ja802334n
_journal_volume 130
_journal_year 2008
_chemical_formula_moiety 'C70 H50'
_chemical_formula_sum 'C70 H50'
_chemical_formula_weight 891.16
_chemical_name_systematic
; 
 ? 
;
_space_group_IT_number 14
_symmetry_cell_setting monoclinic
_symmetry_Int_Tables_number 14
_symmetry_space_group_name_Hall '-P 2yn'
_symmetry_space_group_name_H-M 'P 1 21/n 1'
_atom_sites_solution_hydrogens geom
_atom_sites_solution_primary direct
_atom_sites_solution_secondary difmap
_audit_creation_date 05-08-12
_audit_creation_method SHELXL-97
_cell_angle_alpha 90.00
_cell_angle_beta 109.8771(8)
_cell_angle_gamma 90.00
_cell_formula_units_Z 8
_cell_length_a 33.4143(12)
_cell_length_b 7.8392(3)
_cell_length_c 41.0964(16)
_cell_measurement_reflns_used 14858
_cell_measurement_temperature 260(1)
_cell_measurement_theta_max 23.0
_cell_measurement_theta_min 2.0
_cell_volume 10123.5(7)
_computing_cell_refinement 'DENZO-SMN (Otwinowski & Minor, 1997)'
_computing_data_collection 'COLLECT (Nonius, 2000)'
_computing_data_reduction 'DENZO-SMN and SCALEPACK (Otwinowski & Minor, 1997)'
_computing_molecular_graphics 'ORTEPII (Johnson, 1976)'
_computing_publication_material 'SHELXL97 and PLATON (Spek, 2005)'
_computing_structure_refinement 'SHELXL97 (Sheldrick, 1997)'
_computing_structure_solution 'SIR92 (Altomare et al., 1994)'
_diffrn_ambient_temperature 260(1)
_diffrn_detector '65 mm CCD camera on \k goniostat'
_diffrn_detector_area_resol_mean 9
_diffrn_measured_fraction_theta_full 0.995
_diffrn_measured_fraction_theta_max 0.995
_diffrn_measurement_device_type 'Nonius KappaCCD area-detector diffractometer'
_diffrn_measurement_method '\f and \w scans with \k offsets'
_diffrn_radiation_monochromator 'horizontally mounted graphite crystal'
_diffrn_radiation_source 'Nonius FR590 sealed tube generator'
_diffrn_radiation_type 'Mo K\a'
_diffrn_radiation_wavelength 0.71073
_diffrn_reflns_av_R_equivalents 0.0940
_diffrn_reflns_av_sigmaI/netI 0.1256
_diffrn_reflns_limit_h_max 36
_diffrn_reflns_limit_h_min 0
_diffrn_reflns_limit_k_max 8
_diffrn_reflns_limit_k_min 0
_diffrn_reflns_limit_l_max 42
_diffrn_reflns_limit_l_min -45
_diffrn_reflns_number 73976
_diffrn_reflns_theta_full 22.94
_diffrn_reflns_theta_max 22.94
_diffrn_reflns_theta_min 2.69
_diffrn_standards_decay_% 0
_diffrn_standards_number 0
_exptl_absorpt_coefficient_mu 0.0660
_exptl_absorpt_correction_type none
_exptl_crystal_colour yellow
_exptl_crystal_density_diffrn 1.169
_exptl_crystal_description plate
_exptl_crystal_F_000 3760
_exptl_crystal_size_max 0.25
_exptl_crystal_size_mid 0.15
_exptl_crystal_size_min 0.05
_refine_diff_density_max 0.204
_refine_diff_density_min -0.162
_refine_diff_density_rms 0.035
_refine_ls_extinction_coef 0.0007(2)
_refine_ls_extinction_expression Fc^*^=kFc[1+0.001xFc^2^\l^3^/sin(2\q)]^-1/4^
_refine_ls_extinction_method SHELXL
_refine_ls_goodness_of_fit_ref 1.026
_refine_ls_hydrogen_treatment constr
_refine_ls_matrix_type full
_refine_ls_number_parameters 1282
_refine_ls_number_reflns 13957
_refine_ls_number_restraints 0
_refine_ls_restrained_S_all 1.026
_refine_ls_R_factor_all 0.1530
_refine_ls_R_factor_gt 0.0635
_refine_ls_shift/su_max 0.001
_refine_ls_shift/su_mean 0.000
_refine_ls_structure_factor_coef Fsqd
_refine_ls_weighting_details 'w=1/[\s^2^(Fo^2^)+(0.0635P)^2^+0.2680P] where P=(Fo^2^+2Fc^2^)/3'
_refine_ls_weighting_scheme calc
_refine_ls_wR_factor_gt 0.1356
_refine_ls_wR_factor_ref 0.1798
_reflns_number_gt 7007
_reflns_number_total 13975
_reflns_threshold_expression 'I > 2\s(I)'
_cod_data_source_file ja802334n-file003.cif
_cod_data_source_block SG0520
_cod_database_code 4108175

loop_
_symmetry_equiv_pos_as_xyz
'x, y, z'
'-x+1/2, y+1/2, -z+1/2'
'-x, -y, -z'
'x-1/2, -y-1/2, z-1/2'

loop_
_atom_site_label
_atom_site_type_symbol
_atom_site_fract_x
_atom_site_fract_y
_atom_site_fract_z
_atom_site_U_iso_or_equiv
_atom_site_adp_type
_atom_site_occupancy
_atom_site_symmetry_multiplicity
_atom_site_calc_flag
_atom_site_refinement_flags
C1 C 0.26859(11) 0.2418(4) 0.74813(9) 0.0492(9) Uani 1 1 d .
C2 C 0.23104(11) 0.2423(4) 0.75649(9) 0.0495(9) Uani 1 1 d .
C3 C 0.24240(11) 0.2696(4) 0.79242(9) 0.0493(9) Uani 1 1 d .
C4 C 0.28708(11) 0.2864(4) 0.80630(9) 0.0518(9) Uani 1 1 d .
C5 C 0.30311(11) 0.2693(4) 0.77889(9) 0.0489(9) Uani 1 1 d .
C6 C 0.26884(11) 0.2914(4) 0.71595(10) 0.0555(10) Uani 1 1 d .
C7 C 0.22773(11) 0.3192(4) 0.69045(9) 0.0550(9) Uani 1 1 d .
H7 H 0.2258 0.3379 0.6676 0.066 Uiso 1 1 calc R
C8 C 0.19072(12) 0.3191(4) 0.69870(9) 0.0568(10) Uani 1 1 d .
C9 C 0.19173(11) 0.2915(4) 0.73342(9) 0.0534(9) Uani 1 1 d .
C10 C 0.16096(10) 0.3429(4) 0.74925(9) 0.0564(10) Uani 1 1 d .
H10 H 0.1328 0.3596 0.7353 0.068 Uiso 1 1 calc R
C11 C 0.17241(11) 0.3677(4) 0.78467(10) 0.0571(10) Uani 1 1 d .
C12 C 0.21591(11) 0.3468(4) 0.80759(9) 0.0526(9) Uani 1 1 d .
C13 C 0.23662(11) 0.4259(4) 0.84020(9) 0.0570(10) Uani 1 1 d .
H13 H 0.2202 0.4658 0.8529 0.068 Uiso 1 1 calc R
C14 C 0.28064(12) 0.4453(4) 0.85363(9) 0.0582(10) Uani 1 1 d .
C15 C 0.30780(11) 0.3841(4) 0.83549(9) 0.0536(9) Uani 1 1 d .
C16 C 0.34986(10) 0.4371(4) 0.83844(9) 0.0549(9) Uani 1 1 d .
H16 H 0.3670 0.4859 0.8591 0.066 Uiso 1 1 calc R
C17 C 0.36612(11) 0.4186(4) 0.81163(9) 0.0563(10) Uani 1 1 d .
C18 C 0.34076(11) 0.3452(4) 0.77904(9) 0.0521(9) Uani 1 1 d .
C19 C 0.34384(11) 0.3720(4) 0.74551(10) 0.0593(10) Uani 1 1 d .
H19 H 0.3698 0.4067 0.7441 0.071 Uiso 1 1 calc R
C20 C 0.30971(12) 0.3486(4) 0.71502(10) 0.0581(10) Uani 1 1 d .
C21 C 0.15117(12) 0.3640(5) 0.67169(10) 0.0612(11) Uani 1 1 d .
C22 C 0.12005(13) 0.3999(5) 0.64846(10) 0.0674(11) Uani 1 1 d .
C23 C 0.08381(12) 0.4450(6) 0.61844(10) 0.0667(11) Uani 1 1 d .
C24 C 0.06799(12) 0.3315(5) 0.59135(11) 0.0710(11) Uani 1 1 d .
H24 H 0.0800 0.2236 0.5928 0.085 Uiso 1 1 calc R
C25 C 0.03439(14) 0.3769(7) 0.56216(11) 0.0807(13) Uani 1 1 d .
C26 C 0.01737(14) 0.5384(7) 0.56048(12) 0.0905(14) Uani 1 1 d .
H26 H -0.0049 0.5700 0.5407 0.109 Uiso 1 1 calc R
C27 C 0.03237(15) 0.6551(6) 0.58718(14) 0.0865(13) Uani 1 1 d .
C28 C 0.06585(13) 0.6074(6) 0.61671(11) 0.0797(12) Uani 1 1 d .
H28 H 0.0762 0.6829 0.6351 0.096 Uiso 1 1 calc R
C29 C 0.01717(14) 0.2517(6) 0.53245(10) 0.1215(17) Uani 1 1 d .
H291 H 0.0039 0.3133 0.5113 0.182 Uiso 1 1 calc R
H292 H -0.0034 0.1784 0.5369 0.182 Uiso 1 1 calc R
H293 H 0.0401 0.1841 0.5303 0.182 Uiso 1 1 calc R
C30 C 0.01438(15) 0.8354(6) 0.58452(12) 0.1309(18) Uani 1 1 d .
H301 H 0.0364 0.9165 0.5859 0.196 Uiso 1 1 calc R
H302 H 0.0037 0.8547 0.6031 0.196 Uiso 1 1 calc R
H303 H -0.0083 0.8485 0.5628 0.196 Uiso 1 1 calc R
C31 C 0.14183(12) 0.4323(5) 0.79992(10) 0.0632(11) Uani 1 1 d .
C32 C 0.11915(12) 0.4851(5) 0.81436(9) 0.0634(11) Uani 1 1 d .
C33 C 0.09214(12) 0.5475(5) 0.83246(10) 0.0576(10) Uani 1 1 d .
C34 C 0.04865(12) 0.5118(4) 0.82127(9) 0.0647(10) Uani 1 1 d .
H34 H 0.0366 0.4479 0.8012 0.078 Uiso 1 1 calc R
C35 C 0.02296(11) 0.5691(5) 0.83925(11) 0.0623(10) Uani 1 1 d .
C36 C 0.04212(13) 0.6609(4) 0.86927(10) 0.0654(10) Uani 1 1 d .
H36 H 0.0253 0.6988 0.8818 0.078 Uiso 1 1 calc R
C37 C 0.08513(13) 0.6992(5) 0.88166(10) 0.0648(10) Uani 1 1 d .
C38 C 0.10974(11) 0.6414(5) 0.86279(10) 0.0642(10) Uani 1 1 d .
H38 H 0.1387 0.6658 0.8705 0.077 Uiso 1 1 calc R
C39 C -0.02388(10) 0.5302(5) 0.82649(10) 0.0838(12) Uani 1 1 d .
H391 H -0.0357 0.5594 0.8441 0.126 Uiso 1 1 calc R
H392 H -0.0281 0.4108 0.8213 0.126 Uiso 1 1 calc R
H393 H -0.0378 0.5955 0.8060 0.126 Uiso 1 1 calc R
C40 C 0.10453(12) 0.7972(5) 0.91483(10) 0.0964(14) Uani 1 1 d .
H401 H 0.1250 0.7266 0.9314 0.145 Uiso 1 1 calc R
H402 H 0.0826 0.8299 0.9238 0.145 Uiso 1 1 calc R
H403 H 0.1184 0.8974 0.9104 0.145 Uiso 1 1 calc R
C41 C 0.29955(11) 0.5559(5) 0.88326(10) 0.0628(11) Uani 1 1 d .
C42 C 0.31690(12) 0.6529(5) 0.90609(10) 0.0673(11) Uani 1 1 d .
C43 C 0.33797(11) 0.7725(6) 0.93290(10) 0.0627(10) Uani 1 1 d .
C44 C 0.35614(12) 0.7185(5) 0.96677(11) 0.0707(11) Uani 1 1 d .
H44 H 0.3543 0.6042 0.9721 0.085 Uiso 1 1 calc R
C45 C 0.37694(12) 0.8312(7) 0.99277(11) 0.0764(12) Uani 1 1 d .
C46 C 0.38019(13) 0.9984(7) 0.98411(13) 0.0861(13) Uani 1 1 d .
H46 H 0.3942 1.0749 1.0016 0.103 Uiso 1 1 calc R
C47 C 0.36346(15) 1.0577(6) 0.95057(15) 0.0900(14) Uani 1 1 d .
C48 C 0.34138(13) 0.9441(6) 0.92547(11) 0.0796(12) Uani 1 1 d .
H48 H 0.3283 0.9828 0.9029 0.095 Uiso 1 1 calc R
C49 C 0.39605(15) 0.7715(6) 1.02980(10) 0.1271(18) Uani 1 1 d .
H491 H 0.4086 0.6610 1.0303 0.191 Uiso 1 1 calc R
H492 H 0.3742 0.7647 1.0400 0.191 Uiso 1 1 calc R
H493 H 0.4175 0.8509 1.0426 0.191 Uiso 1 1 calc R
C50 C 0.36907(17) 1.2430(6) 0.94168(12) 0.143(2) Uani 1 1 d .
H501 H 0.3819 1.2468 0.9241 0.215 Uiso 1 1 calc R
H502 H 0.3870 1.3008 0.9620 0.215 Uiso 1 1 calc R
H503 H 0.3418 1.2980 0.9334 0.215 Uiso 1 1 calc R
C51 C 0.40769(13) 0.4903(5) 0.81594(9) 0.0639(11) Uani 1 1 d .
C52 C 0.44207(13) 0.5479(5) 0.82115(9) 0.0671(11) Uani 1 1 d .
C53 C 0.48472(12) 0.6131(5) 0.82954(11) 0.0647(10) Uani 1 1 d .
C54 C 0.50369(13) 0.6980(5) 0.86078(11) 0.0748(11) Uani 1 1 d .
H54 H 0.4881 0.7177 0.8753 0.090 Uiso 1 1 calc R
C55 C 0.54542(14) 0.7536(5) 0.87043(12) 0.0820(13) Uani 1 1 d .
C56 C 0.56746(12) 0.7232(5) 0.84807(13) 0.0851(13) Uani 1 1 d .
H56 H 0.5956 0.7597 0.8544 0.102 Uiso 1 1 calc R
C57 C 0.54976(13) 0.6413(5) 0.81679(12) 0.0755(12) Uani 1 1 d .
C58 C 0.50786(12) 0.5856(5) 0.80763(10) 0.0734(11) Uani 1 1 d .
H58 H 0.4953 0.5295 0.7867 0.088 Uiso 1 1 calc R
C59 C 0.56615(14) 0.8409(6) 0.90470(11) 0.1220(17) Uani 1 1 d .
H591 H 0.5946 0.8739 0.9068 0.183 Uiso 1 1 calc R
H592 H 0.5671 0.7640 0.9231 0.183 Uiso 1 1 calc R
H593 H 0.5500 0.9403 0.9060 0.183 Uiso 1 1 calc R
C60 C 0.57526(12) 0.6060(5) 0.79323(11) 0.1061(15) Uani 1 1 d .
H601 H 0.5755 0.4856 0.7891 0.159 Uiso 1 1 calc R
H602 H 0.6039 0.6457 0.8040 0.159 Uiso 1 1 calc R
H603 H 0.5625 0.6644 0.7716 0.159 Uiso 1 1 calc R
C61 C 0.31145(11) 0.3973(5) 0.68157(11) 0.0645(11) Uani 1 1 d .
C62 C 0.30805(11) 0.4413(5) 0.65292(11) 0.0674(11) Uani 1 1 d .
C63 C 0.30293(11) 0.4867(6) 0.61790(10) 0.0618(10) Uani 1 1 d .
C64 C 0.31825(12) 0.6426(6) 0.61043(11) 0.0732(11) Uani 1 1 d .
H64 H 0.3323 0.7165 0.6284 0.088 Uiso 1 1 calc R
C65 C 0.31274(13) 0.6884(6) 0.57666(13) 0.0793(12) Uani 1 1 d .
C66 C 0.29233(13) 0.5751(6) 0.55041(11) 0.0790(12) Uani 1 1 d .
H66 H 0.2891 0.6035 0.5277 0.095 Uiso 1 1 calc R
C67 C 0.27660(12) 0.4204(6) 0.55717(11) 0.0729(11) Uani 1 1 d .
C68 C 0.28193(11) 0.3784(5) 0.59096(11) 0.0687(11) Uani 1 1 d .
H68 H 0.2712 0.2754 0.5957 0.082 Uiso 1 1 calc R
C69 C 0.32900(15) 0.8589(5) 0.56860(11) 0.1258(18) Uani 1 1 d .
H691 H 0.3118 0.9493 0.5726 0.189 Uiso 1 1 calc R
H692 H 0.3274 0.8606 0.5448 0.189 Uiso 1 1 calc R
H693 H 0.3580 0.8744 0.5833 0.189 Uiso 1 1 calc R
C70 C 0.25450(13) 0.2978(5) 0.52805(10) 0.1094(15) Uani 1 1 d .
H701 H 0.2622 0.1828 0.5356 0.164 Uiso 1 1 calc R
H702 H 0.2631 0.3218 0.5085 0.164 Uiso 1 1 calc R
H703 H 0.2242 0.3113 0.5216 0.164 Uiso 1 1 calc R
C71 C 0.24101(12) 0.2595(4) 0.23784(10) 0.0515(9) Uani 1 1 d .
C72 C 0.22191(12) 0.2478(4) 0.26324(10) 0.0524(9) Uani 1 1 d .
C73 C 0.25443(12) 0.2282(4) 0.29543(10) 0.0511(9) Uani 1 1 d .
C74 C 0.29415(11) 0.2269(4) 0.28986(9) 0.0507(9) Uani 1 1 d .
C75 C 0.28544(12) 0.2465(4) 0.25398(10) 0.0510(9) Uani 1 1 d .
C76 C 0.21948(12) 0.2053(4) 0.20389(10) 0.0595(10) Uani 1 1 d .
C77 C 0.17565(11) 0.1665(4) 0.19633(9) 0.0553(10) Uani 1 1 d .
H77 H 0.1589 0.1470 0.1734 0.066 Uiso 1 1 calc R
C78 C 0.15652(12) 0.1563(4) 0.22184(11) 0.0610(10) Uani 1 1 d .
C79 C 0.18120(12) 0.1836(4) 0.25752(10) 0.0569(10) Uani 1 1 d .
C80 C 0.17398(11) 0.1215(4) 0.28778(10) 0.0583(10) Uani 1 1 d .
H80 H 0.1463 0.0937 0.2863 0.070 Uiso 1 1 calc R
C81 C 0.20643(13) 0.1009(4) 0.31929(10) 0.0612(10) Uani 1 1 d .
C82 C 0.24980(12) 0.1422(4) 0.32376(10) 0.0570(10) Uani 1 1 d .
C83 C 0.28825(12) 0.0786(4) 0.34837(9) 0.0578(10) Uani 1 1 d .
H83 H 0.2876 0.0346 0.3692 0.069 Uiso 1 1 calc R
C84 C 0.32664(12) 0.0803(4) 0.34226(9) 0.0597(10) Uani 1 1 d .
C85 C 0.33017(12) 0.1435(4) 0.31077(9) 0.0563(10) Uani 1 1 d .
C86 C 0.36085(10) 0.0986(4) 0.29476(10) 0.0568(10) Uani 1 1 d .
H86 H 0.3875 0.0589 0.3084 0.068 Uiso 1 1 calc R
C87 C 0.35133(12) 0.1137(4) 0.25922(11) 0.0615(10) Uani 1 1 d .
C88 C 0.31123(12) 0.1782(4) 0.23677(10) 0.0589(10) Uani 1 1 d .
C89 C 0.29033(12) 0.1492(4) 0.20038(9) 0.0585(10) Uani 1 1 d .
H89 H 0.3068 0.1200 0.1870 0.070 Uiso 1 1 calc R
C90 C 0.24667(12) 0.1631(4) 0.18449(10) 0.0603(10) Uani 1 1 d .
C91 C 0.11277(13) 0.1030(5) 0.21194(10) 0.0692(11) Uani 1 1 d .
C92 C 0.07673(14) 0.0596(5) 0.20158(10) 0.0719(12) Uani 1 1 d .
C93 C 0.03272(12) 0.0072(5) 0.18649(12) 0.0663(11) Uani 1 1 d .
C94 C 0.01830(14) -0.0682(5) 0.15390(12) 0.0798(12) Uani 1 1 d .
H94 H 0.0372 -0.0842 0.1419 0.096 Uiso 1 1 calc R
C95 C -0.02333(15) -0.1193(5) 0.13906(12) 0.0794(12) Uani 1 1 d .
C96 C -0.05062(13) -0.0942(5) 0.15739(14) 0.0841(13) Uani 1 1 d .
H96 H -0.0787 -0.1300 0.1476 0.101 Uiso 1 1 calc R
C97 C -0.03789(13) -0.0176(5) 0.18978(13) 0.0774(12) Uani 1 1 d .
C98 C 0.00433(13) 0.0316(5) 0.20421(10) 0.0746(12) Uani 1 1 d .
H98 H 0.0138 0.0816 0.2260 0.090 Uiso 1 1 calc R
C99 C -0.03784(14) -0.2028(5) 0.10377(11) 0.1125(16) Uani 1 1 d .
H141 H -0.0684 -0.2049 0.0947 0.169 Uiso 1 1 calc R
H142 H -0.0271 -0.3174 0.1058 0.169 Uiso 1 1 calc R
H143 H -0.0272 -0.1392 0.0885 0.169 Uiso 1 1 calc R
C100 C -0.06910(12) 0.0110(6) 0.20834(11) 0.1111(16) Uani 1 1 d .
H144 H -0.0771 -0.0968 0.2154 0.167 Uiso 1 1 calc R
H145 H -0.0939 0.0674 0.1931 0.167 Uiso 1 1 calc R
H146 H -0.0562 0.0807 0.2284 0.167 Uiso 1 1 calc R
C101 C 0.19871(12) 0.0129(5) 0.34786(11) 0.0685(11) Uani 1 1 d .
C102 C 0.19601(12) -0.0664(5) 0.37183(11) 0.0722(12) Uani 1 1 d .
C103 C 0.19408(11) -0.1724(5) 0.39998(10) 0.0633(10) Uani 1 1 d .
C104 C 0.19492(11) -0.3475(6) 0.39756(10) 0.0711(11) Uani 1 1 d .
H104 H 0.1958 -0.3969 0.3772 0.085 Uiso 1 1 calc R
C105 C 0.19450(11) -0.4508(5) 0.42442(12) 0.0705(11) Uani 1 1 d .
C106 C 0.19263(12) -0.3770(6) 0.45396(11) 0.0789(12) Uani 1 1 d .
H106 H 0.1920 -0.4464 0.4721 0.095 Uiso 1 1 calc R
C107 C 0.19162(14) -0.2037(6) 0.45755(11) 0.0851(13) Uani 1 1 d .
C108 C 0.19251(12) -0.1022(5) 0.43043(11) 0.0828(12) Uani 1 1 d .
H108 H 0.1920 0.0158 0.4326 0.099 Uiso 1 1 calc R
C109 C 0.19650(14) -0.6427(5) 0.42149(11) 0.1154(16) Uani 1 1 d .
H147 H 0.1757 -0.6943 0.4298 0.173 Uiso 1 1 calc R
H148 H 0.2244 -0.6821 0.4351 0.173 Uiso 1 1 calc R
H149 H 0.1906 -0.6737 0.3977 0.173 Uiso 1 1 calc R
C110 C 0.19004(19) -0.1275(6) 0.49098(11) 0.153(2) Uani 1 1 d .
H150 H 0.1977 -0.2129 0.5088 0.229 Uiso 1 1 calc R
H151 H 0.1618 -0.0874 0.4876 0.229 Uiso 1 1 calc R
H152 H 0.2097 -0.0338 0.4977 0.229 Uiso 1 1 calc R
C111 C 0.36331(13) -0.0060(5) 0.36659(10) 0.0658(11) Uani 1 1 d .
C112 C 0.39382(13) -0.0777(5) 0.38547(10) 0.0682(11) Uani 1 1 d .
C113 C 0.42827(13) -0.1760(6) 0.40903(9) 0.0643(10) Uani 1 1 d .
C114 C 0.42371(13) -0.3500(6) 0.41292(10) 0.0775(12) Uani 1 1 d .
H114 H 0.3987 -0.4041 0.3997 0.093 Uiso 1 1 calc R
C115 C 0.45573(17) -0.4440(6) 0.43608(12) 0.0842(13) Uani 1 1 d .
C116 C 0.49267(15) -0.3613(7) 0.45487(11) 0.0884(14) Uani 1 1 d .
H116 H 0.5143 -0.4242 0.4706 0.106 Uiso 1 1 calc R
C117 C 0.49914(14) -0.1884(7) 0.45148(11) 0.0833(13) Uani 1 1 d .
C118 C 0.46636(14) -0.0973(5) 0.42807(10) 0.0725(11) Uani 1 1 d .
H118 H 0.4699 0.0186 0.4250 0.087 Uiso 1 1 calc R
C119 C 0.44957(15) -0.6309(5) 0.44066(12) 0.1275(18) Uani 1 1 d .
H153 H 0.4275 -0.6464 0.4504 0.191 Uiso 1 1 calc R
H154 H 0.4756 -0.6791 0.4559 0.191 Uiso 1 1 calc R
H155 H 0.4417 -0.6869 0.4186 0.191 Uiso 1 1 calc R
C120 C 0.54006(13) -0.0996(6) 0.47254(11) 0.1199(17) Uani 1 1 d .
H156 H 0.5354 -0.0356 0.4909 0.180 Uiso 1 1 calc R
H157 H 0.5488 -0.0238 0.4579 0.180 Uiso 1 1 calc R
H158 H 0.5619 -0.1832 0.4822 0.180 Uiso 1 1 calc R
C121 C 0.38025(12) 0.0437(5) 0.24262(11) 0.0725(12) Uani 1 1 d .
C122 C 0.40227(12) -0.0124(5) 0.22764(11) 0.0742(12) Uani 1 1 d .
C123 C 0.42926(13) -0.0702(5) 0.20940(11) 0.0681(11) Uani 1 1 d .
C124 C 0.47293(13) -0.0400(5) 0.22187(10) 0.0772(12) Uani 1 1 d .
H124 H 0.4851 0.0132 0.2432 0.093 Uiso 1 1 calc R
C125 C 0.49835(13) -0.0877(6) 0.20314(12) 0.0785(12) Uani 1 1 d .
C126 C 0.47965(16) -0.1687(5) 0.17174(12) 0.0857(13) Uani 1 1 d .
H126 H 0.4967 -0.2010 0.1590 0.103 Uiso 1 1 calc R
C127 C 0.43630(17) -0.2037(5) 0.15850(11) 0.0822(12) Uani 1 1 d .
C128 C 0.41130(13) -0.1532(5) 0.17762(12) 0.0782(12) Uani 1 1 d .
H128 H 0.3822 -0.1748 0.1692 0.094 Uiso 1 1 calc R
C129 C 0.54564(12) -0.0507(6) 0.21617(11) 0.1110(16) Uani 1 1 d .
H159 H 0.5529 0.0125 0.1990 0.167 Uiso 1 1 calc R
H160 H 0.5612 -0.1562 0.2207 0.167 Uiso 1 1 calc R
H161 H 0.5528 0.0151 0.2371 0.167 Uiso 1 1 calc R
C130 C 0.41689(15) -0.2977(6) 0.12437(10) 0.1161(16) Uani 1 1 d .
H162 H 0.3917 -0.3565 0.1243 0.174 Uiso 1 1 calc R
H163 H 0.4370 -0.3786 0.1216 0.174 Uiso 1 1 calc R
H164 H 0.4097 -0.2172 0.1057 0.174 Uiso 1 1 calc R
C131 C 0.22633(12) 0.1126(5) 0.14835(11) 0.0680(11) Uani 1 1 d .
C132 C 0.20876(13) 0.0720(5) 0.11929(11) 0.0727(12) Uani 1 1 d .
C133 C 0.18808(12) 0.0157(7) 0.08416(11) 0.0728(12) Uani 1 1 d .
C134 C 0.16182(13) 0.1222(6) 0.05950(12) 0.0872(13) Uani 1 1 d .
H134 H 0.1577 0.2337 0.0654 0.105 Uiso 1 1 calc R
C135 C 0.14143(15) 0.0667(8) 0.02610(13) 0.1053(17) Uani 1 1 d .
C136 C 0.14813(18) -0.0974(9) 0.01787(13) 0.1149(19) Uani 1 1 d .
H136 H 0.1348 -0.1345 -0.0047 0.138 Uiso 1 1 calc R
C137 C 0.17363(18) -0.2095(7) 0.04157(16) 0.1079(17) Uani 1 1 d .
C138 C 0.19393(14) -0.1508(7) 0.07514(12) 0.0942(14) Uani 1 1 d .
H138 H 0.2116 -0.2238 0.0917 0.113 Uiso 1 1 calc R
C139 C 0.11009(17) 0.1836(7) -0.00039(12) 0.167(3) Uani 1 1 d .
H165 H 0.1243 0.2378 -0.0144 0.250 Uiso 1 1 calc R
H166 H 0.0997 0.2691 0.0115 0.250 Uiso 1 1 calc R
H167 H 0.0866 0.1173 -0.0149 0.250 Uiso 1 1 calc R
C140 C 0.1809(2) -0.3936(7) 0.03268(14) 0.181(3) Uani 1 1 d .
H168 H 0.2087 -0.4302 0.0471 0.272 Uiso 1 1 calc R
H169 H 0.1788 -0.4003 0.0088 0.272 Uiso 1 1 calc R
H170 H 0.1597 -0.4660 0.0365 0.272 Uiso 1 1 calc R

loop_
_atom_site_aniso_label
_atom_site_aniso_U_11
_atom_site_aniso_U_22
_atom_site_aniso_U_33
_atom_site_aniso_U_23
_atom_site_aniso_U_13
_atom_site_aniso_U_12
C1 0.055(2) 0.052(2) 0.041(2) -0.009(2) 0.017(2) 0.0002(18)
C2 0.046(2) 0.054(2) 0.048(3) -0.001(2) 0.014(2) -0.0030(18)
C3 0.051(3) 0.050(2) 0.051(3) 0.0064(19) 0.022(2) -0.0006(19)
C4 0.051(3) 0.056(2) 0.046(2) 0.006(2) 0.013(2) 0.0027(19)
C5 0.044(2) 0.049(2) 0.053(3) 0.0031(19) 0.016(2) 0.0011(18)
C6 0.054(3) 0.058(2) 0.054(3) -0.015(2) 0.018(2) 0.003(2)
C7 0.058(3) 0.065(2) 0.041(2) -0.0090(18) 0.014(2) -0.003(2)
C8 0.057(3) 0.062(2) 0.048(3) -0.008(2) 0.012(2) -0.007(2)
C9 0.052(3) 0.055(2) 0.052(3) -0.006(2) 0.017(2) -0.0118(19)
C10 0.045(2) 0.066(2) 0.054(3) -0.002(2) 0.011(2) -0.0031(18)
C11 0.052(3) 0.066(3) 0.053(3) 0.004(2) 0.017(2) -0.007(2)
C12 0.048(2) 0.063(2) 0.045(2) 0.006(2) 0.013(2) -0.007(2)
C13 0.054(3) 0.078(3) 0.041(2) 0.005(2) 0.018(2) -0.002(2)
C14 0.060(3) 0.071(3) 0.043(2) 0.007(2) 0.016(2) 0.000(2)
C15 0.047(2) 0.066(3) 0.046(2) 0.010(2) 0.013(2) 0.007(2)
C16 0.046(2) 0.067(2) 0.045(2) 0.0016(19) 0.007(2) 0.0034(19)
C17 0.045(2) 0.068(3) 0.050(3) 0.000(2) 0.009(2) 0.0037(19)
C18 0.054(3) 0.056(2) 0.044(3) 0.002(2) 0.013(2) 0.0109(19)
C19 0.044(2) 0.072(3) 0.062(3) -0.004(2) 0.019(2) 0.0047(19)
C20 0.058(3) 0.065(3) 0.054(3) -0.006(2) 0.021(2) 0.004(2)
C21 0.050(3) 0.077(3) 0.051(3) -0.004(2) 0.010(2) -0.010(2)
C22 0.053(3) 0.087(3) 0.057(3) 0.001(2) 0.011(2) -0.012(2)
C23 0.051(3) 0.089(3) 0.054(3) 0.009(3) 0.011(2) -0.011(3)
C24 0.067(3) 0.086(3) 0.056(3) 0.001(3) 0.014(2) -0.013(2)
C25 0.076(3) 0.102(4) 0.051(3) 0.007(3) 0.005(3) -0.022(3)
C26 0.078(3) 0.106(4) 0.070(4) 0.018(3) 0.003(3) -0.009(3)
C27 0.080(3) 0.089(4) 0.082(4) 0.021(3) 0.017(3) -0.003(3)
C28 0.065(3) 0.097(4) 0.067(3) 0.006(3) 0.008(3) -0.007(3)
C29 0.132(4) 0.142(4) 0.062(3) 0.000(3) -0.005(3) -0.024(3)
C30 0.134(4) 0.109(4) 0.123(4) 0.023(3) 0.010(3) 0.016(3)
C31 0.055(3) 0.071(3) 0.065(3) 0.001(2) 0.021(2) 0.000(2)
C32 0.055(3) 0.077(3) 0.059(3) 0.000(2) 0.020(2) 0.003(2)
C33 0.050(3) 0.070(3) 0.054(3) 0.002(2) 0.020(2) 0.003(2)
C34 0.053(3) 0.077(3) 0.061(3) -0.004(2) 0.015(2) -0.001(2)
C35 0.046(3) 0.074(3) 0.069(3) 0.002(2) 0.023(2) 0.003(2)
C36 0.065(3) 0.072(3) 0.068(3) -0.002(2) 0.034(2) 0.004(2)
C37 0.060(3) 0.072(3) 0.062(3) -0.003(2) 0.021(2) -0.001(2)
C38 0.050(2) 0.076(3) 0.067(3) 0.004(2) 0.021(2) 0.000(2)
C39 0.051(3) 0.102(3) 0.097(3) -0.003(3) 0.023(2) 0.000(2)
C40 0.090(3) 0.117(4) 0.082(3) -0.033(3) 0.029(3) -0.011(3)
C41 0.055(3) 0.084(3) 0.046(3) 0.008(2) 0.013(2) 0.003(2)
C42 0.063(3) 0.091(3) 0.046(3) -0.002(2) 0.014(2) 0.001(2)
C43 0.058(3) 0.083(3) 0.046(3) -0.010(3) 0.016(2) 0.001(2)
C44 0.076(3) 0.077(3) 0.054(3) -0.009(3) 0.017(2) -0.004(2)
C45 0.076(3) 0.092(4) 0.052(3) -0.013(3) 0.010(2) -0.003(3)
C46 0.098(3) 0.090(4) 0.072(4) -0.030(3) 0.031(3) -0.010(3)
C47 0.116(4) 0.080(4) 0.083(4) -0.016(3) 0.045(3) 0.002(3)
C48 0.101(3) 0.077(3) 0.064(3) -0.004(3) 0.032(3) 0.015(3)
C49 0.138(4) 0.162(5) 0.054(3) -0.011(3) -0.003(3) -0.018(3)
C50 0.236(6) 0.069(3) 0.152(5) -0.008(3) 0.102(4) -0.007(3)
C51 0.050(3) 0.078(3) 0.062(3) -0.002(2) 0.017(2) 0.001(2)
C52 0.055(3) 0.076(3) 0.071(3) -0.009(2) 0.022(2) -0.005(2)
C53 0.050(3) 0.070(3) 0.074(3) -0.006(2) 0.020(2) -0.005(2)
C54 0.062(3) 0.082(3) 0.082(3) -0.017(3) 0.027(2) -0.003(2)
C55 0.058(3) 0.084(3) 0.097(4) -0.024(3) 0.019(3) -0.008(2)
C56 0.051(3) 0.084(3) 0.119(4) -0.018(3) 0.028(3) -0.018(2)
C57 0.060(3) 0.074(3) 0.101(4) -0.011(3) 0.037(3) -0.007(2)
C58 0.061(3) 0.086(3) 0.078(3) -0.013(2) 0.030(3) -0.010(2)
C59 0.103(4) 0.140(4) 0.112(4) -0.058(3) 0.022(3) -0.033(3)
C60 0.093(3) 0.110(4) 0.144(4) -0.023(3) 0.078(3) -0.013(3)
C61 0.059(3) 0.082(3) 0.055(3) -0.006(3) 0.024(2) 0.003(2)
C62 0.061(3) 0.086(3) 0.059(3) -0.006(3) 0.026(2) 0.009(2)
C63 0.061(3) 0.077(3) 0.051(3) 0.000(3) 0.025(2) 0.007(2)
C64 0.076(3) 0.085(3) 0.055(3) -0.003(3) 0.018(2) 0.005(2)
C65 0.086(3) 0.083(3) 0.063(3) 0.007(3) 0.018(3) 0.002(3)
C66 0.084(3) 0.093(3) 0.056(3) 0.015(3) 0.019(3) 0.006(3)
C67 0.065(3) 0.097(4) 0.050(3) -0.005(3) 0.009(2) 0.000(2)
C68 0.060(3) 0.086(3) 0.060(3) 0.002(3) 0.019(2) -0.001(2)
C69 0.169(5) 0.090(4) 0.113(4) 0.017(3) 0.042(4) -0.025(3)
C70 0.116(4) 0.129(4) 0.068(3) -0.007(3) 0.010(3) -0.011(3)
C71 0.061(3) 0.044(2) 0.045(3) 0.0108(19) 0.011(2) 0.0034(19)
C72 0.052(3) 0.047(2) 0.057(3) 0.001(2) 0.016(2) 0.0021(19)
C73 0.061(3) 0.045(2) 0.048(3) -0.002(2) 0.020(2) -0.0022(19)
C74 0.050(3) 0.047(2) 0.047(3) -0.001(2) 0.005(2) -0.0053(19)
C75 0.057(3) 0.040(2) 0.058(3) 0.006(2) 0.023(2) -0.0063(19)
C76 0.059(3) 0.056(2) 0.064(3) 0.018(2) 0.021(2) 0.004(2)
C77 0.050(2) 0.060(2) 0.050(2) 0.0090(19) 0.009(2) 0.0068(19)
C78 0.055(3) 0.058(2) 0.062(3) 0.008(2) 0.011(2) 0.012(2)
C79 0.059(3) 0.050(2) 0.059(3) 0.005(2) 0.017(2) 0.013(2)
C80 0.049(2) 0.062(3) 0.068(3) 0.007(2) 0.024(2) 0.0090(19)
C81 0.070(3) 0.061(3) 0.057(3) 0.000(2) 0.026(2) 0.013(2)
C82 0.060(3) 0.054(2) 0.058(3) -0.012(2) 0.022(2) 0.003(2)
C83 0.067(3) 0.066(3) 0.038(2) -0.0032(19) 0.014(2) 0.005(2)
C84 0.059(3) 0.063(3) 0.049(3) -0.008(2) 0.008(2) -0.002(2)
C85 0.063(3) 0.055(2) 0.045(3) 0.000(2) 0.011(2) -0.012(2)
C86 0.044(2) 0.069(3) 0.051(3) 0.000(2) 0.009(2) -0.0033(18)
C87 0.050(3) 0.066(3) 0.065(3) 0.006(2) 0.015(2) -0.012(2)
C88 0.057(3) 0.060(3) 0.055(3) 0.009(2) 0.013(2) -0.011(2)
C89 0.057(3) 0.073(3) 0.048(3) 0.012(2) 0.020(2) -0.009(2)
C90 0.061(3) 0.064(3) 0.057(3) 0.013(2) 0.021(2) 0.000(2)
C91 0.052(3) 0.069(3) 0.081(3) 0.003(2) 0.015(3) 0.008(2)
C92 0.057(3) 0.074(3) 0.082(3) 0.005(2) 0.021(3) 0.007(2)
C93 0.045(3) 0.072(3) 0.079(3) 0.007(2) 0.017(3) 0.002(2)
C94 0.078(3) 0.079(3) 0.081(3) -0.004(3) 0.026(3) 0.000(2)
C95 0.070(3) 0.076(3) 0.079(4) 0.001(3) 0.009(3) -0.009(3)
C96 0.063(3) 0.091(3) 0.092(4) 0.017(3) 0.017(3) -0.011(2)
C97 0.054(3) 0.095(3) 0.081(3) 0.016(3) 0.019(3) -0.006(2)
C98 0.058(3) 0.088(3) 0.076(3) 0.010(2) 0.020(3) -0.002(2)
C99 0.110(4) 0.116(4) 0.095(4) -0.013(3) 0.013(3) -0.015(3)
C100 0.071(3) 0.160(4) 0.111(4) 0.026(3) 0.042(3) 0.001(3)
C101 0.083(3) 0.068(3) 0.064(3) 0.005(2) 0.038(3) 0.007(2)
C102 0.079(3) 0.073(3) 0.073(3) 0.003(3) 0.037(3) 0.006(2)
C103 0.074(3) 0.065(3) 0.059(3) 0.008(3) 0.033(2) 0.007(2)
C104 0.085(3) 0.068(3) 0.068(3) -0.008(3) 0.037(2) 0.000(2)
C105 0.075(3) 0.061(3) 0.079(3) 0.003(3) 0.030(3) 0.002(2)
C106 0.100(3) 0.072(3) 0.069(3) 0.011(3) 0.035(3) 0.002(2)
C107 0.135(4) 0.070(3) 0.061(3) -0.001(3) 0.047(3) 0.008(3)
C108 0.125(4) 0.061(3) 0.073(3) 0.004(3) 0.047(3) 0.003(2)
C109 0.152(4) 0.062(3) 0.139(4) 0.004(3) 0.058(4) -0.004(3)
C110 0.281(7) 0.120(4) 0.088(4) -0.009(3) 0.102(4) 0.002(4)
C111 0.064(3) 0.068(3) 0.057(3) -0.001(2) 0.010(2) 0.003(2)
C112 0.064(3) 0.066(3) 0.065(3) -0.001(2) 0.009(2) 0.007(2)
C113 0.062(3) 0.076(3) 0.050(3) 0.004(2) 0.013(2) 0.013(3)
C114 0.082(3) 0.072(3) 0.073(3) 0.003(3) 0.020(3) 0.004(3)
C115 0.098(4) 0.072(3) 0.076(3) 0.006(3) 0.021(3) 0.017(3)
C116 0.085(4) 0.098(4) 0.072(3) 0.014(3) 0.013(3) 0.038(3)
C117 0.072(3) 0.096(4) 0.071(3) 0.004(3) 0.011(3) 0.018(3)
C118 0.070(3) 0.071(3) 0.069(3) 0.003(3) 0.013(2) 0.008(3)
C119 0.164(5) 0.082(4) 0.135(4) 0.019(3) 0.048(4) 0.023(3)
C120 0.069(3) 0.153(4) 0.110(4) 0.000(3) -0.006(3) 0.003(3)
C121 0.053(3) 0.086(3) 0.078(3) 0.004(2) 0.021(2) -0.006(2)
C122 0.054(3) 0.090(3) 0.080(3) -0.002(3) 0.024(3) -0.005(2)
C123 0.062(3) 0.084(3) 0.062(3) 0.002(2) 0.025(3) 0.004(2)
C124 0.060(3) 0.109(3) 0.060(3) -0.008(2) 0.018(3) 0.009(2)
C125 0.061(3) 0.111(4) 0.067(3) 0.005(3) 0.026(3) 0.014(3)
C126 0.088(4) 0.102(3) 0.075(3) 0.003(3) 0.039(3) 0.023(3)
C127 0.092(4) 0.093(3) 0.058(3) 0.006(3) 0.022(3) 0.014(3)
C128 0.073(3) 0.086(3) 0.074(3) 0.003(3) 0.023(3) 0.003(2)
C129 0.065(3) 0.166(4) 0.104(4) -0.001(3) 0.031(3) 0.016(3)
C130 0.146(4) 0.123(4) 0.065(3) -0.014(3) 0.018(3) 0.009(3)
C131 0.074(3) 0.075(3) 0.052(3) 0.009(3) 0.017(2) -0.003(2)
C132 0.077(3) 0.091(3) 0.046(3) 0.005(3) 0.016(3) -0.004(2)
C133 0.070(3) 0.092(4) 0.049(3) 0.009(3) 0.011(2) -0.015(3)
C134 0.083(3) 0.105(4) 0.058(3) 0.010(3) 0.003(3) -0.014(3)
C135 0.104(4) 0.130(5) 0.059(4) 0.016(4) -0.002(3) -0.041(4)
C136 0.133(5) 0.145(5) 0.051(4) 0.001(4) 0.011(3) -0.060(4)
C137 0.145(5) 0.107(5) 0.068(4) -0.014(4) 0.031(4) -0.041(4)
C138 0.114(4) 0.096(4) 0.064(4) 0.004(3) 0.019(3) -0.018(3)
C139 0.161(5) 0.198(6) 0.079(4) 0.043(4) -0.041(4) -0.031(4)
C140 0.284(8) 0.117(5) 0.132(5) -0.049(4) 0.058(5) -0.045(5)

loop_
_atom_type_symbol
_atom_type_description
_atom_type_number_in_cell
_atom_type_scat_dispersion_real
_atom_type_scat_dispersion_imag
_atom_type_scat_source
C C 560 0.0033 0.0016
; International Tables for Crystallography (1992). 
Vol. C, Tables 4.2.6.8 and 6.1.1.4
;
H H 400 0.0000 0.0000
; International Tables for Crystallography (1992). 
Vol. C, Tables 4.2.6.8 and 6.1.1.4
;

loop_
_geom_angle_atom_site_label_1
_geom_angle_atom_site_label_2
_geom_angle_atom_site_label_3
_geom_angle
C6 C1 C5 123.1(3)
C6 C1 C2 121.9(3)
C5 C1 C2 107.8(3)
C9 C2 C1 123.3(3)
C9 C2 C3 121.9(3)
C1 C2 C3 108.1(3)
C12 C3 C2 123.5(3)
C12 C3 C4 121.9(3)
C2 C3 C4 107.9(3)
C15 C4 C5 121.9(3)
C15 C4 C3 123.2(3)
C5 C4 C3 107.8(3)
C18 C5 C4 123.1(3)
C18 C5 C1 122.2(3)
C4 C5 C1 108.3(3)
C1 C6 C7 115.3(3)
C1 C6 C20 115.1(3)
C7 C6 C20 127.7(4)
C8 C7 C6 122.2(3)
C8 C7 H7 118.9
C6 C7 H7 118.9
C7 C8 C9 121.5(3)
C7 C8 C21 117.9(3)
C9 C8 C21 120.4(3)
C2 C9 C8 114.8(3)
C2 C9 C10 114.9(3)
C8 C9 C10 128.7(3)
C11 C10 C9 121.7(3)
C11 C10 H10 119.1
C9 C10 H10 119.1
C10 C11 C12 121.6(3)
C10 C11 C31 121.0(3)
C12 C11 C31 117.0(3)
C3 C12 C13 115.7(3)
C3 C12 C11 114.3(3)
C13 C12 C11 128.5(3)
C14 C13 C12 122.0(3)
C14 C13 H13 119.0
C12 C13 H13 119.0
C13 C14 C15 121.7(3)
C13 C14 C41 119.8(3)
C15 C14 C41 117.5(3)
C4 C15 C16 114.8(3)
C4 C15 C14 114.4(3)
C16 C15 C14 129.3(4)
C17 C16 C15 122.6(3)
C17 C16 H16 118.7
C15 C16 H16 118.7
C16 C17 C18 120.9(3)
C16 C17 C51 118.5(3)
C18 C17 C51 120.3(3)
C5 C18 C19 114.8(3)
C5 C18 C17 114.9(3)
C19 C18 C17 128.6(3)
C20 C19 C18 122.9(3)
C20 C19 H19 118.6
C18 C19 H19 118.6
C19 C20 C61 122.4(3)
C19 C20 C6 120.6(3)
C61 C20 C6 116.7(3)
C22 C21 C8 176.5(4)
C21 C22 C23 175.9(4)
C24 C23 C28 120.3(4)
C24 C23 C22 120.6(4)
C28 C23 C22 119.1(4)
C25 C24 C23 120.5(4)
C25 C24 H24 119.7
C23 C24 H24 119.7
C26 C25 C24 118.7(4)
C26 C25 C29 121.0(4)
C24 C25 C29 120.3(5)
C25 C26 C27 122.3(4)
C25 C26 H26 118.9
C27 C26 H26 118.9
C26 C27 C28 118.7(4)
C26 C27 C30 121.8(5)
C28 C27 C30 119.4(5)
C27 C28 C23 119.5(4)
C27 C28 H28 120.3
C23 C28 H28 120.3
C25 C29 H291 109.5
C25 C29 H292 109.5
H291 C29 H292 109.5
C25 C29 H293 109.5
H291 C29 H293 109.5
H292 C29 H293 109.5
C27 C30 H301 109.5
C27 C30 H302 109.5
H301 C30 H302 109.5
C27 C30 H303 109.5
H301 C30 H303 109.5
H302 C30 H303 109.5
C32 C31 C11 175.6(4)
C31 C32 C33 178.9(4)
C38 C33 C34 118.4(3)
C38 C33 C32 119.6(3)
C34 C33 C32 121.9(4)
C35 C34 C33 121.6(4)
C35 C34 H34 119.2
C33 C34 H34 119.2
C36 C35 C34 117.5(3)
C36 C35 C39 121.9(4)
C34 C35 C39 120.6(4)
C35 C36 C37 123.3(3)
C35 C36 H36 118.4
C37 C36 H36 118.4
C38 C37 C36 117.6(4)
C38 C37 C40 121.3(4)
C36 C37 C40 121.2(4)
C37 C38 C33 121.6(3)
C37 C38 H38 119.2
C33 C38 H38 119.2
C35 C39 H391 109.5
C35 C39 H392 109.5
H391 C39 H392 109.5
C35 C39 H393 109.5
H391 C39 H393 109.5
H392 C39 H393 109.5
C37 C40 H401 109.5
C37 C40 H402 109.5
H401 C40 H402 109.5
C37 C40 H403 109.5
H401 C40 H403 109.5
H402 C40 H403 109.5
C42 C41 C14 174.7(4)
C41 C42 C43 178.5(4)
C44 C43 C48 118.4(4)
C44 C43 C42 120.4(4)
C48 C43 C42 121.2(4)
C45 C44 C43 121.2(4)
C45 C44 H44 119.4
C43 C44 H44 119.4
C46 C45 C44 118.3(4)
C46 C45 C49 120.9(4)
C44 C45 C49 120.8(4)
C45 C46 C47 122.6(4)
C45 C46 H46 118.7
C47 C46 H46 118.7
C48 C47 C46 117.7(4)
C48 C47 C50 121.1(5)
C46 C47 C50 121.2(5)
C47 C48 C43 121.7(4)
C47 C48 H48 119.2
C43 C48 H48 119.2
C45 C49 H491 109.5
C45 C49 H492 109.5
H491 C49 H492 109.5
C45 C49 H493 109.5
H491 C49 H493 109.5
H492 C49 H493 109.5
C47 C50 H501 109.5
C47 C50 H502 109.5
H501 C50 H502 109.5
C47 C50 H503 109.5
H501 C50 H503 109.5
H502 C50 H503 109.5
C52 C51 C17 176.8(4)
C51 C52 C53 176.5(4)
C58 C53 C54 119.5(4)
C58 C53 C52 120.9(4)
C54 C53 C52 119.6(4)
C55 C54 C53 120.9(4)
C55 C54 H54 119.6
C53 C54 H54 119.6
C56 C55 C54 117.9(4)
C56 C55 C59 121.4(4)
C54 C55 C59 120.6(4)
C57 C56 C55 123.0(4)
C57 C56 H56 118.5
C55 C56 H56 118.5
C56 C57 C58 118.2(4)
C56 C57 C60 121.6(4)
C58 C57 C60 120.1(4)
C53 C58 C57 120.5(4)
C53 C58 H58 119.8
C57 C58 H58 119.8
C55 C59 H591 109.5
C55 C59 H592 109.5
H591 C59 H592 109.5
C55 C59 H593 109.5
H591 C59 H593 109.5
H592 C59 H593 109.5
C57 C60 H601 109.5
C57 C60 H602 109.5
H601 C60 H602 109.5
C57 C60 H603 109.5
H601 C60 H603 109.5
H602 C60 H603 109.5
C62 C61 C20 172.5(4)
C61 C62 C63 177.3(5)
C68 C63 C64 119.0(4)
C68 C63 C62 120.4(4)
C64 C63 C62 120.6(4)
C65 C64 C63 120.9(4)
C65 C64 H64 119.6
C63 C64 H64 119.6
C64 C65 C66 118.5(4)
C64 C65 C69 120.7(4)
C66 C65 C69 120.8(4)
C65 C66 C67 121.6(4)
C65 C66 H66 119.2
C67 C66 H66 119.2
C68 C67 C66 118.9(4)
C68 C67 C70 120.4(4)
C66 C67 C70 120.8(4)
C67 C68 C63 121.1(4)
C67 C68 H68 119.4
C63 C68 H68 119.4
C65 C69 H691 109.5
C65 C69 H692 109.5
H691 C69 H692 109.5
C65 C69 H693 109.5
H691 C69 H693 109.5
H692 C69 H693 109.5
C67 C70 H701 109.5
C67 C70 H702 109.5
H701 C70 H702 109.5
C67 C70 H703 109.5
H701 C70 H703 109.5
H702 C70 H703 109.5
C72 C71 C76 120.9(3)
C72 C71 C75 108.6(3)
C76 C71 C75 123.3(4)
C79 C72 C71 124.4(4)
C79 C72 C73 121.2(4)
C71 C72 C73 107.8(3)
C82 C73 C72 124.5(3)
C82 C73 C74 120.3(3)
C72 C73 C74 108.3(3)
C85 C74 C75 121.9(4)
C85 C74 C73 124.5(4)
C75 C74 C73 107.2(3)
C88 C75 C71 121.5(4)
C88 C75 C74 123.0(3)
C71 C75 C74 108.0(3)
C71 C76 C77 115.1(4)
C71 C76 C90 114.5(3)
C77 C76 C90 128.9(4)
C78 C77 C76 123.1(3)
C78 C77 H77 118.5
C76 C77 H77 118.5
C77 C78 C79 120.4(3)
C77 C78 C91 118.8(3)
C79 C78 C91 120.5(4)
C72 C79 C80 114.8(3)
C72 C79 C78 114.6(4)
C80 C79 C78 129.1(4)
C81 C80 C79 122.8(3)
C81 C80 H80 118.6
C79 C80 H80 118.6
C80 C81 C82 121.9(4)
C80 C81 C101 120.7(4)
C82 C81 C101 116.8(4)
C73 C82 C83 115.5(3)
C73 C82 C81 113.2(3)
C83 C82 C81 129.7(4)
C84 C83 C82 122.2(3)
C84 C83 H83 118.9
C82 C83 H83 118.9
C83 C84 C85 122.2(3)
C83 C84 C111 119.0(4)
C85 C84 C111 118.3(4)
C74 C85 C84 113.9(4)
C74 C85 C86 115.9(3)
C84 C85 C86 128.4(4)
C87 C86 C85 121.1(3)
C87 C86 H86 119.5
C85 C86 H86 119.5
C86 C87 C88 122.4(4)
C86 C87 C121 120.4(3)
C88 C87 C121 116.8(4)
C75 C88 C87 114.3(3)
C75 C88 C89 115.0(3)
C87 C88 C89 129.0(4)
C90 C89 C88 122.6(3)
C90 C89 H89 118.7
C88 C89 H89 118.7
C89 C90 C76 121.3(3)
C89 C90 C131 120.6(3)
C76 C90 C131 117.6(3)
C92 C91 C78 175.6(4)
C91 C92 C93 176.0(4)
C94 C93 C98 119.2(4)
C94 C93 C92 120.1(4)
C98 C93 C92 120.7(4)
C95 C94 C93 121.2(4)
C95 C94 H94 119.4
C93 C94 H94 119.4
C94 C95 C96 118.2(4)
C94 C95 C99 119.8(5)
C96 C95 C99 121.9(4)
C95 C96 C97 122.7(4)
C95 C96 H96 118.6
C97 C96 H96 118.6
C98 C97 C96 117.8(4)
C98 C97 C100 121.5(4)
C96 C97 C100 120.8(4)
C97 C98 C93 120.9(4)
C97 C98 H98 119.5
C93 C98 H98 119.5
C95 C99 H141 109.5
C95 C99 H142 109.5
H141 C99 H142 109.5
C95 C99 H143 109.5
H141 C99 H143 109.5
H142 C99 H143 109.5
C97 C100 H144 109.5
C97 C100 H145 109.5
H144 C100 H145 109.5
C97 C100 H146 109.5
H144 C100 H146 109.5
H145 C100 H146 109.5
C102 C101 C81 173.8(4)
C101 C102 C103 175.9(4)
C104 C103 C108 118.0(4)
C104 C103 C102 120.5(4)
C108 C103 C102 121.4(4)
C105 C104 C103 121.6(4)
C105 C104 H104 119.2
C103 C104 H104 119.2
C106 C105 C104 118.7(4)
C106 C105 C109 120.6(4)
C104 C105 C109 120.7(4)
C105 C106 C107 121.8(4)
C105 C106 H106 119.1
C107 C106 H106 119.1
C106 C107 C108 118.5(4)
C106 C107 C110 119.9(4)
C108 C107 C110 121.5(4)
C107 C108 C103 121.3(4)
C107 C108 H108 119.3
C103 C108 H108 119.3
C105 C109 H147 109.5
C105 C109 H148 109.5
H147 C109 H148 109.5
C105 C109 H149 109.5
H147 C109 H149 109.5
H148 C109 H149 109.5
C107 C110 H150 109.5
C107 C110 H151 109.5
H150 C110 H151 109.5
C107 C110 H152 109.5
H150 C110 H152 109.5
H151 C110 H152 109.5
C112 C111 C84 177.5(4)
C111 C112 C113 174.8(4)
C114 C113 C118 119.1(4)
C114 C113 C112 120.4(4)
C118 C113 C112 120.5(4)
C115 C114 C113 121.0(4)
C115 C114 H114 119.5
C113 C114 H114 119.5
C116 C115 C114 118.2(4)
C116 C115 C119 121.7(5)
C114 C115 C119 120.1(5)
C115 C116 C117 123.0(4)
C115 C116 H116 118.5
C117 C116 H116 118.5
C118 C117 C116 117.4(4)
C118 C117 C120 120.4(5)
C116 C117 C120 122.2(4)
C117 C118 C113 121.2(4)
C117 C118 H118 119.4
C113 C118 H118 119.4
C115 C119 H153 109.5
C115 C119 H154 109.5
H153 C119 H154 109.5
C115 C119 H155 109.5
H153 C119 H155 109.5
H154 C119 H155 109.5
C117 C120 H156 109.5
C117 C120 H157 109.5
H156 C120 H157 109.5
C117 C120 H158 109.5
H156 C120 H158 109.5
H157 C120 H158 109.5
C122 C121 C87 176.9(4)
C121 C122 C123 176.9(4)
C124 C123 C128 119.1(4)
C124 C123 C122 121.5(4)
C128 C123 C122 119.4(4)
C125 C124 C123 121.1(4)
C125 C124 H124 119.5
C123 C124 H124 119.5
C124 C125 C126 118.5(4)
C124 C125 C129 121.2(4)
C126 C125 C129 120.3(4)
C125 C126 C127 122.4(4)
C125 C126 H126 118.8
C127 C126 H126 118.8
C128 C127 C126 118.1(4)
C128 C127 C130 120.8(5)
C126 C127 C130 121.2(5)
C127 C128 C123 120.9(4)
C127 C128 H128 119.6
C123 C128 H128 119.6
C125 C129 H159 109.5
C125 C129 H160 109.5
H159 C129 H160 109.5
C125 C129 H161 109.5
H159 C129 H161 109.5
H160 C129 H161 109.5
C127 C130 H162 109.5
C127 C130 H163 109.5
H162 C130 H163 109.5
C127 C130 H164 109.5
H162 C130 H164 109.5
H163 C130 H164 109.5
C132 C131 C90 178.0(4)
C131 C132 C133 177.7(5)
C134 C133 C138 119.1(4)
C134 C133 C132 121.4(5)
C138 C133 C132 119.5(4)
C133 C134 C135 121.2(5)
C133 C134 H134 119.4
C135 C134 H134 119.4
C136 C135 C134 118.4(5)
C136 C135 C139 121.1(5)
C134 C135 C139 120.4(6)
C135 C136 C137 122.8(5)
C135 C136 H136 118.6
C137 C136 H136 118.6
C136 C137 C138 117.9(5)
C136 C137 C140 123.1(6)
C138 C137 C140 119.0(6)
C133 C138 C137 120.6(5)
C133 C138 H138 119.7
C137 C138 H138 119.7
C135 C139 H165 109.5
C135 C139 H166 109.5
H165 C139 H166 109.5
C135 C139 H167 109.5
H165 C139 H167 109.5
H166 C139 H167 109.5
C137 C140 H168 109.5
C137 C140 H169 109.5
H168 C140 H169 109.5
C137 C140 H170 109.5
H168 C140 H170 109.5
H169 C140 H170 109.5

loop_
_geom_bond_atom_site_label_1
_geom_bond_atom_site_label_2
_geom_bond_distance
C1 C6 1.381(4)
C1 C5 1.408(4)
C1 C2 1.409(4)
C2 C9 1.388(4)
C2 C3 1.410(4)
C3 C12 1.383(4)
C3 C4 1.412(4)
C4 C15 1.393(4)
C4 C5 1.408(4)
C5 C18 1.390(4)
C6 C7 1.433(4)
C6 C20 1.450(4)
C7 C8 1.389(4)
C7 H7 0.9300
C8 C9 1.432(4)
C8 C21 1.451(5)
C9 C10 1.448(4)
C10 C11 1.387(4)
C10 H10 0.9300
C11 C12 1.447(4)
C11 C31 1.459(5)
C12 C13 1.424(4)
C13 C14 1.393(4)
C13 H13 0.9300
C14 C15 1.439(4)
C14 C41 1.452(5)
C15 C16 1.431(4)
C16 C17 1.392(4)
C16 H16 0.9300
C17 C18 1.439(4)
C17 C51 1.452(5)
C18 C19 1.432(4)
C19 C20 1.390(4)
C19 H19 0.9300
C20 C61 1.447(5)
C21 C22 1.182(4)
C22 C23 1.448(5)
C23 C24 1.383(5)
C23 C28 1.399(5)
C24 C25 1.382(5)
C24 H24 0.9300
C25 C26 1.380(5)
C25 C29 1.520(5)
C26 C27 1.385(5)
C26 H26 0.9300
C27 C28 1.393(5)
C27 C30 1.525(5)
C28 H28 0.9300
C29 H291 0.9600
C29 H292 0.9600
C29 H293 0.9600
C30 H301 0.9600
C30 H302 0.9600
C30 H303 0.9600
C31 C32 1.184(5)
C32 C33 1.437(5)
C33 C38 1.394(4)
C33 C34 1.395(4)
C34 C35 1.384(4)
C34 H34 0.9300
C35 C36 1.383(4)
C35 C39 1.503(4)
C36 C37 1.385(4)
C36 H36 0.9300
C37 C38 1.384(5)
C37 C40 1.505(4)
C38 H38 0.9300
C39 H391 0.9600
C39 H392 0.9600
C39 H393 0.9600
C40 H401 0.9600
C40 H402 0.9600
C40 H403 0.9600
C41 C42 1.194(5)
C42 C43 1.436(5)
C43 C44 1.382(4)
C43 C48 1.393(5)
C44 C45 1.378(5)
C44 H44 0.9300
C45 C46 1.372(5)
C45 C49 1.511(5)
C46 C47 1.380(5)
C46 H46 0.9300
C47 C48 1.372(5)
C47 C50 1.525(5)
C48 H48 0.9300
C49 H491 0.9600
C49 H492 0.9600
C49 H493 0.9600
C50 H501 0.9600
C50 H502 0.9600
C50 H503 0.9600
C51 C52 1.184(5)
C52 C53 1.441(5)
C53 C58 1.389(5)
C53 C54 1.393(4)
C54 C55 1.384(5)
C54 H54 0.9300
C55 C56 1.380(5)
C55 C59 1.506(5)
C56 C57 1.377(5)
C56 H56 0.9300
C57 C58 1.391(5)
C57 C60 1.517(5)
C58 H58 0.9300
C59 H591 0.9600
C59 H592 0.9600
C59 H593 0.9600
C60 H601 0.9600
C60 H602 0.9600
C60 H603 0.9600
C61 C62 1.195(5)
C62 C63 1.435(5)
C63 C68 1.383(5)
C63 C64 1.399(5)
C64 C65 1.384(5)
C64 H64 0.9300
C65 C66 1.385(5)
C65 C69 1.521(5)
C66 C67 1.388(5)
C66 H66 0.9300
C67 C68 1.378(5)
C67 C70 1.516(5)
C68 H68 0.9300
C69 H691 0.9600
C69 H692 0.9600
C69 H693 0.9600
C70 H701 0.9600
C70 H702 0.9600
C70 H703 0.9600
C71 C72 1.400(4)
C71 C76 1.401(4)
C71 C75 1.409(4)
C72 C79 1.393(4)
C72 C73 1.406(4)
C73 C82 1.399(4)
C73 C74 1.422(4)
C74 C85 1.382(4)
C74 C75 1.411(4)
C75 C88 1.394(4)
C76 C77 1.423(4)
C76 C90 1.436(5)
C77 C78 1.403(4)
C77 H77 0.9300
C78 C79 1.433(4)
C78 C91 1.440(5)
C79 C80 1.430(4)
C80 C81 1.387(4)
C80 H80 0.9300
C81 C82 1.434(5)
C81 C101 1.458(5)
C82 C83 1.428(4)
C83 C84 1.388(4)
C83 H83 0.9300
C84 C85 1.428(4)
C84 C111 1.458(5)
C85 C86 1.438(4)
C86 C87 1.390(4)
C86 H86 0.9300
C87 C88 1.436(4)
C87 C121 1.466(5)
C88 C89 1.437(4)
C89 C90 1.385(4)
C89 H89 0.9300
C90 C131 1.462(5)
C91 C92 1.183(5)
C92 C93 1.448(5)
C93 C94 1.391(5)
C93 C98 1.392(5)
C94 C95 1.375(5)
C94 H94 0.9300
C95 C96 1.380(5)
C95 C99 1.513(5)
C96 C97 1.389(5)
C96 H96 0.9300
C97 C98 1.386(5)
C97 C100 1.504(5)
C98 H98 0.9300
C99 H141 0.9600
C99 H142 0.9600
C99 H143 0.9600
C100 H144 0.9600
C100 H145 0.9600
C100 H146 0.9600
C101 C102 1.194(5)
C102 C103 1.444(5)
C103 C104 1.377(4)
C103 C108 1.384(5)
C104 C105 1.373(5)
C104 H104 0.9300
C105 C106 1.366(5)
C105 C109 1.513(5)
C106 C107 1.368(5)
C106 H106 0.9300
C107 C108 1.378(5)
C107 C110 1.515(5)
C108 H108 0.9300
C109 H147 0.9600
C109 H148 0.9600
C109 H149 0.9600
C110 H150 0.9600
C110 H151 0.9600
C110 H152 0.9600
C111 C112 1.192(5)
C112 C113 1.448(5)
C113 C114 1.388(5)
C113 C118 1.391(5)
C114 C115 1.379(5)
C114 H114 0.9300
C115 C116 1.375(5)
C115 C119 1.500(5)
C116 C117 1.387(5)
C116 H116 0.9300
C117 C118 1.385(5)
C117 C120 1.516(5)
C118 H118 0.9300
C119 H153 0.9600
C119 H154 0.9600
C119 H155 0.9600
C120 H156 0.9600
C120 H157 0.9600
C120 H158 0.9600
C121 C122 1.192(5)
C122 C123 1.428(5)
C123 C124 1.393(5)
C123 C128 1.399(5)
C124 C125 1.378(5)
C124 H124 0.9300
C125 C126 1.382(5)
C125 C129 1.514(5)
C126 C127 1.390(5)
C126 H126 0.9300
C127 C128 1.385(5)
C127 C130 1.520(5)
C128 H128 0.9300
C129 H159 0.9600
C129 H160 0.9600
C129 H161 0.9600
C130 H162 0.9600
C130 H163 0.9600
C130 H164 0.9600
C131 C132 1.181(5)
C132 C133 1.442(5)
C133 C134 1.375(5)
C133 C138 1.388(5)
C134 C135 1.379(5)
C134 H134 0.9300
C135 C136 1.367(6)
C135 C139 1.532(6)
C136 C137 1.372(6)
C136 H136 0.9300
C137 C138 1.392(5)
C137 C140 1.528(6)
C138 H138 0.9300
C139 H165 0.9600
C139 H166 0.9600
C139 H167 0.9600
C140 H168 0.9600
C140 H169 0.9600
C140 H170 0.9600

loop_
_geom_torsion_atom_site_label_1
_geom_torsion_atom_site_label_2
_geom_torsion_atom_site_label_3
_geom_torsion_atom_site_label_4
_geom_torsion
C6 C1 C2 C9 0.2(5)
C5 C1 C2 C9 151.4(3)
C6 C1 C2 C3 -151.4(3)
C5 C1 C2 C3 -0.2(4)
C9 C2 C3 C12 -0.2(5)
C1 C2 C3 C12 151.8(3)
C9 C2 C3 C4 -151.9(3)
C1 C2 C3 C4 0.1(4)
C12 C3 C4 C15 -1.6(5)
C2 C3 C4 C15 150.7(3)
C12 C3 C4 C5 -152.3(3)
C2 C3 C4 C5 0.0(4)
C15 C4 C5 C18 1.1(5)
C3 C4 C5 C18 152.3(3)
C15 C4 C5 C1 -151.3(3)
C3 C4 C5 C1 -0.1(4)
C6 C1 C5 C18 -1.7(5)
C2 C1 C5 C18 -152.5(3)
C6 C1 C5 C4 150.9(3)
C2 C1 C5 C4 0.1(4)
C5 C1 C6 C7 -155.4(3)
C2 C1 C6 C7 -8.6(5)
C5 C1 C6 C20 9.9(5)
C2 C1 C6 C20 156.7(3)
C1 C6 C7 C8 8.5(5)
C20 C6 C7 C8 -154.7(3)
C6 C7 C8 C9 0.2(5)
C6 C7 C8 C21 174.4(3)
C1 C2 C9 C8 8.4(5)
C3 C2 C9 C8 156.3(3)
C1 C2 C9 C10 -158.6(3)
C3 C2 C9 C10 -10.8(5)
C7 C8 C9 C2 -8.5(5)
C21 C8 C9 C2 177.4(3)
C7 C8 C9 C10 156.4(3)
C21 C8 C9 C10 -17.6(5)
C2 C9 C10 C11 10.2(5)
C8 C9 C10 C11 -154.7(3)
C9 C10 C11 C12 1.2(5)
C9 C10 C11 C31 175.2(3)
C2 C3 C12 C13 -155.5(3)
C4 C3 C12 C13 -7.5(5)
C2 C3 C12 C11 11.6(5)
C4 C3 C12 C11 159.5(3)
C10 C11 C12 C3 -11.9(5)
C31 C11 C12 C3 173.9(3)
C10 C11 C12 C13 153.1(3)
C31 C11 C12 C13 -21.0(5)
C3 C12 C13 C14 8.7(5)
C11 C12 C13 C14 -156.2(3)
C12 C13 C14 C15 -0.9(5)
C12 C13 C14 C41 167.6(3)
C5 C4 C15 C16 -11.4(5)
C3 C4 C15 C16 -158.2(3)
C5 C4 C15 C14 156.0(3)
C3 C4 C15 C14 9.2(5)
C13 C14 C15 C4 -7.9(5)
C41 C14 C15 C4 -176.7(3)
C13 C14 C15 C16 157.3(3)
C41 C14 C15 C16 -11.5(5)
C4 C15 C16 C17 10.6(5)
C14 C15 C16 C17 -154.5(3)
C15 C16 C17 C18 0.5(5)
C15 C16 C17 C51 174.5(3)
C4 C5 C18 C19 -156.6(3)
C1 C5 C18 C19 -7.9(5)
C4 C5 C18 C17 10.1(5)
C1 C5 C18 C17 158.8(3)
C16 C17 C18 C5 -10.8(5)
C51 C17 C18 C5 175.4(3)
C16 C17 C18 C19 153.7(3)
C51 C17 C18 C19 -20.1(5)
C5 C18 C19 C20 9.3(5)
C17 C18 C19 C20 -155.2(3)
C18 C19 C20 C61 171.7(3)
C18 C19 C20 C6 -1.2(5)
C1 C6 C20 C19 -8.3(5)
C7 C6 C20 C19 154.9(3)
C1 C6 C20 C61 178.4(3)
C7 C6 C20 C61 -18.4(5)
C28 C23 C24 C25 0.3(5)
C22 C23 C24 C25 -177.6(3)
C23 C24 C25 C26 0.8(6)
C23 C24 C25 C29 179.9(4)
C24 C25 C26 C27 -1.0(6)
C29 C25 C26 C27 179.9(4)
C25 C26 C27 C28 0.1(6)
C25 C26 C27 C30 177.8(4)
C26 C27 C28 C23 1.0(6)
C30 C27 C28 C23 -176.7(4)
C24 C23 C28 C27 -1.2(6)
C22 C23 C28 C27 176.7(3)
C38 C33 C34 C35 0.9(5)
C32 C33 C34 C35 178.6(3)
C33 C34 C35 C36 -1.2(5)
C33 C34 C35 C39 179.5(3)
C34 C35 C36 C37 0.9(5)
C39 C35 C36 C37 -179.8(3)
C35 C36 C37 C38 -0.2(5)
C35 C36 C37 C40 -179.0(3)
C36 C37 C38 C33 -0.2(5)
C40 C37 C38 C33 178.6(3)
C34 C33 C38 C37 -0.1(5)
C32 C33 C38 C37 -177.9(3)
C48 C43 C44 C45 0.4(5)
C42 C43 C44 C45 179.2(3)
C43 C44 C45 C46 -1.6(6)
C43 C44 C45 C49 179.0(4)
C44 C45 C46 C47 0.1(6)
C49 C45 C46 C47 179.5(4)
C45 C46 C47 C48 2.6(6)
C45 C46 C47 C50 -177.7(4)
C46 C47 C48 C43 -3.9(6)
C50 C47 C48 C43 176.5(4)
C44 C43 C48 C47 2.4(6)
C42 C43 C48 C47 -176.3(4)
C58 C53 C54 C55 -0.7(6)
C52 C53 C54 C55 176.3(3)
C53 C54 C55 C56 0.4(6)
C53 C54 C55 C59 -178.2(4)
C54 C55 C56 C57 0.3(6)
C59 C55 C56 C57 178.9(4)
C55 C56 C57 C58 -0.6(6)
C55 C56 C57 C60 -178.4(4)
C54 C53 C58 C57 0.4(6)
C52 C53 C58 C57 -176.6(3)
C56 C57 C58 C53 0.3(6)
C60 C57 C58 C53 178.1(4)
C68 C63 C64 C65 -0.3(5)
C62 C63 C64 C65 -178.8(3)
C63 C64 C65 C66 -1.1(6)
C63 C64 C65 C69 179.3(4)
C64 C65 C66 C67 1.5(6)
C69 C65 C66 C67 -178.8(4)
C65 C66 C67 C68 -0.7(6)
C65 C66 C67 C70 -179.8(4)
C66 C67 C68 C63 -0.7(5)
C70 C67 C68 C63 178.4(3)
C64 C63 C68 C67 1.1(5)
C62 C63 C68 C67 179.7(3)
C76 C71 C72 C79 0.0(5)
C75 C71 C72 C79 -151.2(3)
C76 C71 C72 C73 151.5(3)
C75 C71 C72 C73 0.3(4)
C79 C72 C73 C82 1.5(5)
C71 C72 C73 C82 -151.1(3)
C79 C72 C73 C74 152.3(3)
C71 C72 C73 C74 -0.3(4)
C82 C73 C74 C85 0.5(5)
C72 C73 C74 C85 -151.8(3)
C82 C73 C74 C75 152.4(3)
C72 C73 C74 C75 0.2(4)
C72 C71 C75 C88 150.6(3)
C76 C71 C75 C88 0.2(5)
C72 C71 C75 C74 -0.1(4)
C76 C71 C75 C74 -150.5(3)
C85 C74 C75 C88 2.6(5)
C73 C74 C75 C88 -150.2(3)
C85 C74 C75 C71 152.9(3)
C73 C74 C75 C71 0.0(4)
C72 C71 C76 C77 10.0(5)
C75 C71 C76 C77 156.9(3)
C72 C71 C76 C90 -157.4(3)
C75 C71 C76 C90 -10.5(5)
C71 C76 C77 C78 -9.7(5)
C90 C76 C77 C78 155.5(3)
C76 C77 C78 C79 -0.6(5)
C76 C77 C78 C91 -175.1(3)
C71 C72 C79 C80 156.8(3)
C73 C72 C79 C80 8.9(5)
C71 C72 C79 C78 -10.4(5)
C73 C72 C79 C78 -158.3(3)
C77 C78 C79 C72 10.4(5)
C91 C78 C79 C72 -175.2(3)
C77 C78 C79 C80 -154.5(3)
C91 C78 C79 C80 19.9(5)
C72 C79 C80 C81 -9.9(5)
C78 C79 C80 C81 155.0(3)
C79 C80 C81 C82 0.5(5)
C79 C80 C81 C101 -170.4(3)
C72 C73 C82 C83 156.5(3)
C74 C73 C82 C83 9.0(4)
C72 C73 C82 C81 -10.7(5)
C74 C73 C82 C81 -158.2(3)
C80 C81 C82 C73 9.5(5)
C101 C81 C82 C73 -179.2(3)
C80 C81 C82 C83 -155.4(3)
C101 C81 C82 C83 15.8(5)
C73 C82 C83 C84 -8.8(5)
C81 C82 C83 C84 155.8(3)
C82 C83 C84 C85 -0.9(5)
C82 C83 C84 C111 -172.4(3)
C75 C74 C85 C84 -158.0(3)
C73 C74 C85 C84 -9.9(5)
C75 C74 C85 C86 8.1(5)
C73 C74 C85 C86 156.2(3)
C83 C84 C85 C74 10.0(5)
C111 C84 C85 C74 -178.4(3)
C83 C84 C85 C86 -154.0(3)
C111 C84 C85 C86 17.6(5)
C74 C85 C86 C87 -10.1(5)
C84 C85 C86 C87 153.6(3)
C85 C86 C87 C88 1.6(5)
C85 C86 C87 C121 -170.7(3)
C71 C75 C88 C87 -157.3(3)
C74 C75 C88 C87 -10.9(5)
C71 C75 C88 C89 9.7(5)
C74 C75 C88 C89 156.1(3)
C86 C87 C88 C75 8.7(5)
C121 C87 C88 C75 -178.7(3)
C86 C87 C88 C89 -156.0(3)
C121 C87 C88 C89 16.6(5)
C75 C88 C89 C90 -9.4(5)
C87 C88 C89 C90 155.3(3)
C88 C89 C90 C76 -0.9(5)
C88 C89 C90 C131 -172.6(3)
C71 C76 C90 C89 10.7(5)
C77 C76 C90 C89 -154.6(3)
C71 C76 C90 C131 -177.4(3)
C77 C76 C90 C131 17.3(5)
C98 C93 C94 C95 -0.3(6)
C92 C93 C94 C95 179.9(3)
C93 C94 C95 C96 -0.1(6)
C93 C94 C95 C99 -179.2(3)
C94 C95 C96 C97 0.9(6)
C99 C95 C96 C97 -179.9(4)
C95 C96 C97 C98 -1.4(6)
C95 C96 C97 C100 178.4(4)
C96 C97 C98 C93 1.0(6)
C100 C97 C98 C93 -178.8(4)
C94 C93 C98 C97 -0.2(6)
C92 C93 C98 C97 179.6(3)
C108 C103 C104 C105 -0.4(6)
C102 C103 C104 C105 177.9(3)
C103 C104 C105 C106 0.9(6)
C103 C104 C105 C109 -178.5(3)
C104 C105 C106 C107 -0.7(6)
C109 C105 C106 C107 178.7(4)
C105 C106 C107 C108 0.0(6)
C105 C106 C107 C110 -179.3(4)
C106 C107 C108 C103 0.5(6)
C110 C107 C108 C103 179.8(4)
C104 C103 C108 C107 -0.3(6)
C102 C103 C108 C107 -178.5(4)
C118 C113 C114 C115 2.1(6)
C112 C113 C114 C115 -177.9(4)
C113 C114 C115 C116 -1.1(6)
C113 C114 C115 C119 178.1(4)
C114 C115 C116 C117 -0.2(7)
C119 C115 C116 C117 -179.3(4)
C115 C116 C117 C118 0.3(7)
C115 C116 C117 C120 179.8(4)
C116 C117 C118 C113 0.8(6)
C120 C117 C118 C113 -178.7(4)
C114 C113 C118 C117 -2.0(6)
C112 C113 C118 C117 178.1(3)
C128 C123 C124 C125 1.2(6)
C122 C123 C124 C125 -176.3(4)
C123 C124 C125 C126 -0.9(6)
C123 C124 C125 C129 178.3(4)
C124 C125 C126 C127 -0.1(6)
C129 C125 C126 C127 -179.2(4)
C125 C126 C127 C128 0.7(6)
C125 C126 C127 C130 -178.2(4)
C126 C127 C128 C123 -0.3(6)
C130 C127 C128 C123 178.6(3)
C124 C123 C128 C127 -0.6(6)
C122 C123 C128 C127 177.0(4)
C138 C133 C134 C135 -0.2(6)
C132 C133 C134 C135 -178.7(4)
C133 C134 C135 C136 -0.4(7)
C133 C134 C135 C139 176.1(4)
C134 C135 C136 C137 1.2(8)
C139 C135 C136 C137 -175.3(5)
C135 C136 C137 C138 -1.2(8)
C135 C136 C137 C140 179.3(5)
C134 C133 C138 C137 0.2(6)
C132 C133 C138 C137 178.7(4)
C136 C137 C138 C133 0.5(7)
C140 C137 C138 C133 180.0(4)
